data_7100538
loop_
_publ_author_name
'T. Friscic'
'L.R. MacGillivray'

_publ_section_title
;
Reversing the code of a template-directed solid-state
synthesis: a bipyridine template that directs a
single-crystal-to-single-crystal [2+2] photodimerisation of a
dicarboxylic acid
;
_journal_name_full 'Chemical Communications'
_journal_paper_doi 10.1039/b510081j
_journal_year 2005
_chemical_formula_moiety 'C22 H18 N2 S2, C4 H4 O4'
_chemical_formula_sum 'C26 H22 N2 O4 S2'
_chemical_formula_weight 490.58
_space_group_IT_number 14
_symmetry_space_group_name_Hall '-P 2yn'
_symmetry_space_group_name_H-M 'P 1 21/n 1'
_cell_angle_alpha 90
_cell_angle_beta 101.134(5)
_cell_angle_gamma 90
_cell_formula_units_Z 4
_cell_length_a 8.9652(9)
_cell_length_b 14.3182(14)
_cell_length_c 19.0890(19)
_cell_measurement_temperature 293(2)
_cell_volume 2404.2(4)
_diffrn_ambient_temperature 293(2)
_exptl_crystal_density_diffrn 1.355
_cod_original_sg_symbol_H-M 'P 21/n'
_cod_database_code 7100538

loop_
_symmetry_equiv_pos_as_xyz
'x, y, z'
'-x+1/2, y+1/2, -z+1/2'
'-x, -y, -z'
'x-1/2, -y-1/2, z-1/2'

loop_
_atom_site_label
_atom_site_type_symbol
_atom_site_fract_x
_atom_site_fract_y
_atom_site_fract_z
_atom_site_U_iso_or_equiv
_atom_site_adp_type
_atom_site_occupancy
_atom_site_symmetry_multiplicity
_atom_site_calc_flag
_atom_site_refinement_flags
_atom_site_disorder_assembly
_atom_site_disorder_group
S1 S 0.32282(11) 0.01738(8) 0.80570(5) 0.0762(4) Uani 1 1 d . . .
S2 S 0.27511(12) -0.23343(9) 0.82430(6) 0.0820(4) Uani 1 1 d . . .
O1 O 0.7343(3) 0.0824(3) 0.52861(15) 0.1093(12) Uani 1 1 d . . .
H1O H 0.6918 0.0833 0.563 0.164 Uiso 1 1 calc R . .
O2 O 0.9377(4) 0.1019(3) 0.61006(18) 0.1181(13) Uani 1 1 d . . .
O3 O 1.3099(4) 0.1742(3) 0.45451(16) 0.1052(10) Uani 1 1 d . . .
H3O H 1.3481 0.1882 0.4202 0.158 Uiso 1 1 calc R . .
O4 O 1.1026(4) 0.1635(3) 0.3726(2) 0.1293(14) Uani 1 1 d . . .
N1 N 0.5908(4) 0.0546(2) 0.62976(18) 0.0767(9) Uani 1 1 d . . .
N2 N 0.5452(4) -0.2024(2) 0.64820(19) 0.0785(10) Uani 1 1 d . . .
C1 C 0.6568(5) 0.0517(3) 0.6982(2) 0.0821(12) Uani 1 1 d . . .
H1 H 0.7619 0.0572 0.7104 0.098 Uiso 1 1 calc R . .
C2 C 0.5760(4) 0.0408(3) 0.7517(2) 0.0793(12) Uani 1 1 d . . .
H2 H 0.6262 0.0398 0.7991 0.095 Uiso 1 1 calc R . .
C3 C 0.4182(4) 0.0312(2) 0.7349(2) 0.0615(9) Uani 1 1 d . . .
C4 C 0.3520(4) 0.0337(3) 0.6637(2) 0.0672(10) Uani 1 1 d . . .
H4 H 0.2473 0.0274 0.6497 0.081 Uiso 1 1 calc R . .
C5 C 0.4409(4) 0.0456(3) 0.6137(2) 0.0761(11) Uani 1 1 d . . .
H5 H 0.3937 0.0475 0.5658 0.091 Uiso 1 1 calc R . .
C6 C 0.1275(4) -0.0053(3) 0.7623(2) 0.0734(11) Uani 1 1 d . . .
H6A H 0.0823 0.0512 0.7395 0.088 Uiso 1 1 calc R . .
H6B H 0.1252 -0.0527 0.7258 0.088 Uiso 1 1 calc R . .
C7 C 0.0379(4) -0.0382(3) 0.81711(19) 0.0661(10) Uani 1 1 d . . .
C8 C -0.0249(4) 0.0266(3) 0.8556(2) 0.0723(11) Uani 1 1 d . . .
H8 H -0.0084 0.0897 0.8482 0.087 Uiso 1 1 calc R . .
C9 C -0.1137(4) 0.0010(3) 0.9058(2) 0.0714(11) Uani 1 1 d . . .
C10 C -0.1781(5) 0.0678(4) 0.9451(2) 0.0967(14) Uani 1 1 d . . .
H10 H -0.1581 0.1309 0.94 0.116 Uiso 1 1 calc R . .
C11 C -0.2700(6) 0.0406(6) 0.9907(3) 0.116(2) Uani 1 1 d . . .
H11 H -0.3129 0.0851 1.0163 0.14 Uiso 1 1 calc R . .
C12 C -0.2992(6) -0.0533(6) 0.9990(3) 0.116(2) Uani 1 1 d . . .
H12 H -0.3634 -0.0707 1.0297 0.139 Uiso 1 1 calc R . .
C13 C -0.2368(5) -0.1208(4) 0.9636(2) 0.0936(14) Uani 1 1 d . . .
H13 H -0.2565 -0.1835 0.9708 0.112 Uiso 1 1 calc R . .
C14 C -0.1408(4) -0.0944(3) 0.9154(2) 0.0739(11) Uani 1 1 d . . .
C15 C -0.0754(4) -0.1601(3) 0.8764(2) 0.0731(11) Uani 1 1 d . . .
H15 H -0.0919 -0.2232 0.8836 0.088 Uiso 1 1 calc R . .
C16 C 0.0121(4) -0.1355(3) 0.82796(19) 0.0640(10) Uani 1 1 d . . .
C17 C 0.0748(4) -0.2114(3) 0.7871(2) 0.0791(12) Uani 1 1 d . . .
H17A H 0.064 -0.193 0.7375 0.095 Uiso 1 1 calc R . .
H17B H 0.0171 -0.2683 0.7889 0.095 Uiso 1 1 calc R . .
C18 C 0.3708(4) -0.2240(3) 0.7528(2) 0.0654(10) Uani 1 1 d . . .
C19 C 0.3053(5) -0.2242(3) 0.6818(2) 0.0759(11) Uani 1 1 d . . .
H19 H 0.2009 -0.232 0.6673 0.091 Uiso 1 1 calc R . .
C20 C 0.3973(5) -0.2125(3) 0.6322(2) 0.0855(13) Uani 1 1 d . . .
H20 H 0.3511 -0.2119 0.5842 0.103 Uiso 1 1 calc R . .
C21 C 0.6090(5) -0.2046(3) 0.7166(2) 0.0850(13) Uani 1 1 d . . .
H21 H 0.7142 -0.1994 0.7289 0.102 Uiso 1 1 calc R . .
C22 C 0.5294(4) -0.2142(3) 0.7704(2) 0.0821(12) Uani 1 1 d . . .
H22 H 0.5794 -0.2143 0.8179 0.099 Uiso 1 1 calc R . .
C26 C 1.1673(6) 0.1632(3) 0.4340(2) 0.0834(13) Uani 1 1 d . . .
C25 C 1.0881(5) 0.1482(3) 0.4948(2) 0.0891(13) Uani 1 1 d . . .
H25 H 1.1405 0.1623 0.5405 0.107 Uiso 1 1 calc R . .
C24 C 0.9538(5) 0.1174(3) 0.4881(2) 0.0848(12) Uani 1 1 d . . .
H24 H 0.9013 0.1044 0.4422 0.102 Uiso 1 1 calc R . .
C23 C 0.8730(5) 0.1004(3) 0.5490(2) 0.0756(11) Uani 1 1 d . . .

loop_
_atom_site_aniso_label
_atom_site_aniso_U_11
_atom_site_aniso_U_22
_atom_site_aniso_U_33
_atom_site_aniso_U_23
_atom_site_aniso_U_13
_atom_site_aniso_U_12
S1 0.0583(6) 0.1168(9) 0.0550(6) 0.0062(6) 0.0148(5) -0.0114(6)
S2 0.0676(7) 0.1132(9) 0.0696(7) 0.0226(6) 0.0239(5) 0.0114(6)
O1 0.065(2) 0.202(4) 0.0647(18) 0.008(2) 0.0209(16) -0.013(2)
O2 0.078(2) 0.208(4) 0.072(2) -0.008(2) 0.0240(18) -0.040(2)
O3 0.080(2) 0.166(3) 0.077(2) 0.012(2) 0.0326(18) -0.003(2)
O4 0.074(2) 0.238(4) 0.078(2) 0.015(3) 0.0206(18) -0.018(2)
N1 0.058(2) 0.107(3) 0.067(2) 0.0065(18) 0.0181(17) -0.0038(18)
N2 0.066(2) 0.105(3) 0.070(2) 0.0025(19) 0.0248(19) 0.0054(19)
C1 0.049(2) 0.115(3) 0.083(3) 0.015(3) 0.015(2) -0.002(2)
C2 0.055(2) 0.120(3) 0.060(2) 0.017(2) 0.0034(19) -0.003(2)
C3 0.053(2) 0.073(2) 0.060(2) 0.0108(18) 0.0135(18) -0.0025(18)
C4 0.052(2) 0.089(3) 0.059(2) 0.002(2) 0.0081(18) -0.0105(19)
C5 0.062(2) 0.114(3) 0.054(2) 0.003(2) 0.0135(19) -0.009(2)
C6 0.057(2) 0.100(3) 0.064(2) 0.013(2) 0.0123(19) -0.008(2)
C7 0.0425(19) 0.096(3) 0.059(2) 0.007(2) 0.0074(17) -0.0013(19)
C8 0.057(2) 0.087(3) 0.072(3) 0.002(2) 0.010(2) -0.002(2)
C9 0.047(2) 0.105(3) 0.061(2) -0.011(2) 0.0062(18) 0.006(2)
C10 0.068(3) 0.137(4) 0.083(3) -0.023(3) 0.007(3) 0.008(3)
C11 0.069(3) 0.194(7) 0.085(4) -0.040(4) 0.012(3) 0.019(4)
C12 0.064(3) 0.226(7) 0.060(3) -0.016(4) 0.021(2) -0.006(4)
C13 0.068(3) 0.152(4) 0.065(3) 0.001(3) 0.021(2) -0.014(3)
C14 0.047(2) 0.118(4) 0.057(2) -0.002(2) 0.0107(18) -0.003(2)
C15 0.060(2) 0.094(3) 0.067(2) 0.012(2) 0.017(2) -0.003(2)
C16 0.0478(19) 0.088(3) 0.058(2) 0.001(2) 0.0133(17) 0.0012(19)
C17 0.061(2) 0.096(3) 0.083(3) 0.005(2) 0.023(2) -0.003(2)
C18 0.062(2) 0.071(2) 0.068(3) 0.0083(19) 0.023(2) 0.0056(18)
C19 0.059(2) 0.103(3) 0.066(3) -0.004(2) 0.014(2) 0.003(2)
C20 0.074(3) 0.123(4) 0.062(3) -0.005(2) 0.018(2) 0.013(3)
C21 0.057(2) 0.118(4) 0.082(3) 0.002(3) 0.019(2) 0.000(2)
C22 0.060(2) 0.123(3) 0.064(2) 0.010(2) 0.012(2) 0.002(2)
C26 0.081(3) 0.117(4) 0.057(3) 0.004(2) 0.024(2) -0.011(3)
C25 0.074(3) 0.123(4) 0.073(3) -0.011(3) 0.021(2) -0.009(3)
C24 0.073(3) 0.108(3) 0.074(3) -0.002(2) 0.017(2) 0.001(3)
C23 0.074(3) 0.100(3) 0.059(3) -0.002(2) 0.025(2) -0.011(2)

loop_
_geom_bond_atom_site_label_1
_geom_bond_atom_site_label_2
_geom_bond_distance
_geom_bond_site_symmetry_2
_geom_bond_publ_flag
S1 C3 1.744(3) . ?
S1 C6 1.816(4) . ?
S2 C18 1.752(4) . ?
S2 C17 1.826(4) . ?
O1 C23 1.256(5) . ?
O2 C23 1.198(5) . ?
O3 C26 1.273(5) . ?
O4 C26 1.202(5) . ?
N1 C5 1.325(5) . ?
N1 C1 1.327(5) . ?
N2 C20 1.310(5) . ?
N2 C21 1.321(5) . ?
C1 C2 1.369(5) . ?
C2 C3 1.395(5) . ?
C3 C4 1.374(5) . ?
C4 C5 1.368(5) . ?
C6 C7 1.512(5) . ?
C7 C8 1.370(5) . ?
C7 C16 1.434(5) . ?
C8 C9 1.408(5) . ?
C9 C10 1.406(6) . ?
C9 C14 1.406(6) . ?
C10 C11 1.366(7) . ?
C11 C12 1.385(8) . ?
C12 C13 1.360(7) . ?
C13 C14 1.428(5) . ?
C14 C15 1.397(5) . ?
C15 C16 1.369(5) . ?
C16 C17 1.508(5) . ?
C18 C19 1.369(5) . ?
C18 C22 1.404(5) . ?
C19 C20 1.380(5) . ?
C21 C22 1.366(5) . ?
C26 C25 1.489(5) . ?
C25 C24 1.265(6) . ?
C24 C23 1.504(5) . ?

loop_
_cod_related_entry_id
_cod_related_entry_database
_cod_related_entry_code
1 ChemSpider 30652956
